data_1503475
loop_
_publ_author_name
'Cao, Jian'
'Xu, Yongping'
'Kong, Yulong'
'Cui, Yuming'
'Hu, Ziqiang'
'Wang, Guanhai'
'Deng, Yuan'
'Lai, Guoqiao'

_publ_section_title
;
 Synthesis of \d-carbolines via a Pd-catalyzed sequential reaction from
 2-iodoanilines and N-tosyl-enynamines.
;
_journal_issue 1
_journal_name_full 'Organic letters'
_journal_page_first 38
_journal_page_last 41
_journal_paper_doi 10.1021/ol2027762
_journal_volume 14
_journal_year 2012
_chemical_formula_sum 'C23 H16 N2'
_chemical_formula_weight 320.38
_chemical_name_systematic
; 
 ? 
;
_space_group_IT_number 2
_symmetry_cell_setting triclinic
_symmetry_space_group_name_Hall '-P 1'
_symmetry_space_group_name_H-M 'P -1'
_atom_sites_solution_hydrogens geom
_atom_sites_solution_primary direct
_atom_sites_solution_secondary difmap
_audit_creation_method SHELXL-97
_cell_angle_alpha 84.2350(10)
_cell_angle_beta 73.9740(10)
_cell_angle_gamma 80.1920(10)
_cell_formula_units_Z 4
_cell_length_a 11.3832(6)
_cell_length_b 11.7346(6)
_cell_length_c 13.7133(7)
_cell_measurement_reflns_used 6132
_cell_measurement_temperature 296(2)
_cell_measurement_theta_max 27.47
_cell_measurement_theta_min 2.19
_cell_volume 1732.10(16)
_computing_cell_refinement 'Bruker SAINT'
_computing_data_collection 'Bruker APEX2'
_computing_data_reduction 'Bruker SAINT'
_computing_molecular_graphics 'Bruker SHELXTL'
_computing_publication_material 'Bruker SHELXTL'
_computing_structure_refinement 'SHELXL-97 (Sheldrick, 2008)'
_computing_structure_solution 'SHELXS-97 (Sheldrick, 2008)'
_diffrn_ambient_temperature 296(2)
_diffrn_measured_fraction_theta_full 0.994
_diffrn_measured_fraction_theta_max 0.994
_diffrn_measurement_device_type 'Bruker APEX-II CCD'
_diffrn_measurement_method '\f and \w scans'
_diffrn_radiation_monochromator graphite
_diffrn_radiation_source 'fine-focus sealed tube'
_diffrn_radiation_type MoK\a
_diffrn_radiation_wavelength 0.71073
_diffrn_reflns_av_R_equivalents 0.0274
_diffrn_reflns_av_sigmaI/netI 0.0306
_diffrn_reflns_limit_h_max 13
_diffrn_reflns_limit_h_min -5
_diffrn_reflns_limit_k_max 14
_diffrn_reflns_limit_k_min -14
_diffrn_reflns_limit_l_max 16
_diffrn_reflns_limit_l_min -16
_diffrn_reflns_number 18400
_diffrn_reflns_theta_full 25.20
_diffrn_reflns_theta_max 25.20
_diffrn_reflns_theta_min 1.55
_exptl_absorpt_coefficient_mu 0.072
_exptl_absorpt_correction_T_max 0.989
_exptl_absorpt_correction_T_min 0.980
_exptl_absorpt_correction_type multi-scan
_exptl_crystal_colour colorless
_exptl_crystal_density_diffrn 1.229
_exptl_crystal_density_method 'not measured'
_exptl_crystal_description block
_exptl_crystal_F_000 672
_exptl_crystal_size_max 0.28
_exptl_crystal_size_mid 0.25
_exptl_crystal_size_min 0.16
_refine_diff_density_max 0.188
_refine_diff_density_min -0.195
_refine_diff_density_rms 0.056
_refine_ls_extinction_method none
_refine_ls_goodness_of_fit_ref 1.036
_refine_ls_hydrogen_treatment mixed
_refine_ls_matrix_type full
_refine_ls_number_parameters 459
_refine_ls_number_reflns 6197
_refine_ls_number_restraints 0
_refine_ls_restrained_S_all 1.036
_refine_ls_R_factor_all 0.0649
_refine_ls_R_factor_gt 0.0440
_refine_ls_shift/su_max 0.001
_refine_ls_shift/su_mean 0.000
_refine_ls_structure_factor_coef Fsqd
_refine_ls_weighting_details 'calc w=1/[\s^2^(Fo^2^)+(0.1136P)^2^+0.1796P] where P=(Fo^2^+2Fc^2^)/3'
_refine_ls_weighting_scheme calc
_refine_ls_wR_factor_gt 0.1366
_refine_ls_wR_factor_ref 0.1739
_reflns_number_gt 4583
_reflns_number_total 6197
_reflns_threshold_expression >2sigma(I)
_cod_data_source_file ol2027762_si_001.cif
_cod_data_source_block mo_20110623c_0m
_cod_depositor_comments
;
The following automatic conversions were performed:

'_symmetry_cell_setting' value 'Triclinic' changed to 'triclinic'
according to /home/saulius/struct/CIF-dictionaries/cif_core.dic
dictionary named 'cif_core.dic' version 2.4.1 from
2010-06-29.

'_exptl_absorpt_correction_type' value 'Multi-scan'
changed to 'multi-scan' according to
/home/saulius/struct/CIF-dictionaries/cif_core.dic dictionary named
'cif_core.dic' version 2.4.1 from 2010-06-29.

Automatic conversion script
Id: cif_fix_values 1715 2011-07-08 13:25:40Z adriana 
;
_cod_original_cell_volume 1732.10(15)
_cod_original_sg_symbol_H-M p-1
_cod_database_code 1503475

loop_
_symmetry_equiv_pos_as_xyz
'x, y, z'
'-x, -y, -z'

loop_
_atom_site_label
_atom_site_type_symbol
_atom_site_fract_x
_atom_site_fract_y
_atom_site_fract_z
_atom_site_U_iso_or_equiv
_atom_site_adp_type
_atom_site_occupancy
_atom_site_symmetry_multiplicity
_atom_site_calc_flag
_atom_site_refinement_flags
N2 N 1.03071(13) 0.31369(13) 0.17069(11) 0.0384(4) Uani 1 1 d .
N4 N 0.59726(14) 0.27225(14) 0.99429(12) 0.0412(4) Uani 1 1 d .
C7 C 0.98328(16) 0.32038(15) 0.09049(14) 0.0367(4) Uani 1 1 d .
C5 C 1.03522(16) 0.35081(15) -0.01579(14) 0.0367(4) Uani 1 1 d .
C30 C 0.49069(17) 0.32222(16) 1.05517(14) 0.0392(4) Uani 1 1 d .
N3 N 0.28630(16) 0.34648(16) 1.13609(13) 0.0483(4) Uani 1 1 d .
N1 N 0.84187(16) 0.30779(16) 0.00484(13) 0.0483(4) Uani 1 1 d .
C33 C 0.36804(17) 0.21293(17) 0.99314(14) 0.0422(4) Uani 1 1 d .
H33 H 0.2921 0.1934 0.9935 0.051 Uiso 1 1 calc R
C32 C 0.47649(17) 0.16461(16) 0.92536(14) 0.0403(4) Uani 1 1 d .
C8 C 0.95634(17) 0.28865(16) 0.26300(14) 0.0393(4) Uani 1 1 d .
C11 C 0.86383(17) 0.29648(16) 0.09891(14) 0.0404(4) Uani 1 1 d .
C4 C 1.14319(17) 0.39257(16) -0.07201(14) 0.0412(4) Uani 1 1 d .
H4 H 1.2019 0.4046 -0.0400 0.049 Uiso 1 1 calc R
C31 C 0.59036(17) 0.19329(16) 0.93189(14) 0.0398(4) Uani 1 1 d .
C6 C 0.94511(17) 0.33956(16) -0.06537(14) 0.0408(4) Uani 1 1 d .
C18 C 1.01312(18) 0.28407(17) 0.34986(14) 0.0435(5) Uani 1 1 d .
C10 C 0.78775(18) 0.27023(17) 0.19325(15) 0.0457(5) Uani 1 1 d .
H10 H 0.7083 0.2547 0.2003 0.055 Uiso 1 1 calc R
C34 C 0.37573(17) 0.29049(17) 1.05982(14) 0.0403(4) Uani 1 1 d .
C29 C 0.46904(17) 0.40666(16) 1.13077(15) 0.0419(4) Uani 1 1 d .
C9 C 0.83432(18) 0.26791(17) 0.27707(14) 0.0430(5) Uani 1 1 d .
C3 C 1.16208(19) 0.41581(17) -0.17511(15) 0.0482(5) Uani 1 1 d .
H3 H 1.2341 0.4430 -0.2131 0.058 Uiso 1 1 calc R
C1 C 0.9643(2) 0.36041(19) -0.16994(16) 0.0516(5) Uani 1 1 d .
H1 H 0.9060 0.3490 -0.2025 0.062 Uiso 1 1 calc R
C24 C 0.34200(18) 0.41564(17) 1.18038(15) 0.0443(5) Uani 1 1 d .
C35 C 0.46348(18) 0.08651(17) 0.85070(14) 0.0419(4) Uani 1 1 d .
C41 C 0.71448(18) 0.13484(17) 0.87589(16) 0.0462(5) Uani 1 1 d .
C2 C 1.0726(2) 0.39847(19) -0.22289(16) 0.0532(5) Uani 1 1 d .
H2 H 1.0875 0.4133 -0.2928 0.064 Uiso 1 1 calc R
C12 C 0.7496(2) 0.24345(19) 0.37887(15) 0.0523(5) Uani 1 1 d .
C28 C 0.54175(19) 0.47499(18) 1.15938(17) 0.0519(5) Uani 1 1 d .
H28 H 0.6249 0.4730 1.1255 0.062 Uiso 1 1 calc R
C36 C 0.3661(2) 0.1156(2) 0.80610(16) 0.0528(5) Uani 1 1 d .
H36 H 0.3120 0.1842 0.8217 0.063 Uiso 1 1 calc R
C25 C 0.2889(2) 0.48402(19) 1.26391(17) 0.0549(6) Uani 1 1 d .
H25 H 0.2060 0.4865 1.2989 0.066 Uiso 1 1 calc R
C27 C 0.4871(2) 0.5455(2) 1.23915(19) 0.0616(6) Uani 1 1 d .
H27 H 0.5339 0.5929 1.2579 0.074 Uiso 1 1 calc R
C23 C 1.1240(2) 0.2132(2) 0.34822(17) 0.0554(6) Uani 1 1 d .
H23 H 1.1637 0.1692 0.2925 0.067 Uiso 1 1 calc R
C40 C 0.5423(2) -0.01738(17) 0.82584(16) 0.0524(5) Uani 1 1 d .
H40 H 0.6080 -0.0392 0.8551 0.063 Uiso 1 1 calc R
C19 C 0.9557(2) 0.34891(19) 0.43400(16) 0.0537(5) Uani 1 1 d .
H19 H 0.8809 0.3967 0.4368 0.064 Uiso 1 1 calc R
C46 C 0.7872(2) 0.0650(2) 0.9309(2) 0.0645(6) Uani 1 1 d .
H46 H 0.7566 0.0531 1.0008 0.077 Uiso 1 1 calc R
C38 C 0.4274(2) -0.0566(2) 0.71371(19) 0.0671(7) Uani 1 1 d .
H38 H 0.4162 -0.1035 0.6672 0.081 Uiso 1 1 calc R
C20 C 1.0096(3) 0.3428(2) 0.51398(18) 0.0673(7) Uani 1 1 d .
H20 H 0.9714 0.3878 0.5694 0.081 Uiso 1 1 calc R
C39 C 0.5242(2) -0.0880(2) 0.75847(18) 0.0639(6) Uani 1 1 d .
H39 H 0.5774 -0.1571 0.7430 0.077 Uiso 1 1 calc R
C37 C 0.3482(2) 0.0441(2) 0.73869(18) 0.0664(7) Uani 1 1 d .
H37 H 0.2818 0.0647 0.7101 0.080 Uiso 1 1 calc R
C42 C 0.7618(2) 0.1512(2) 0.77176(18) 0.0623(6) Uani 1 1 d .
H42 H 0.7142 0.1976 0.7335 0.075 Uiso 1 1 calc R
C26 C 0.3637(2) 0.5474(2) 1.29230(18) 0.0620(6) Uani 1 1 d .
H26 H 0.3311 0.5925 1.3483 0.074 Uiso 1 1 calc R
C13 C 0.6348(2) 0.3111(3) 0.40755(19) 0.0713(7) Uani 1 1 d .
H13 H 0.6128 0.3726 0.3646 0.086 Uiso 1 1 calc R
C17 C 0.7774(3) 0.1508(2) 0.44322(18) 0.0737(7) Uani 1 1 d .
H17 H 0.8534 0.1033 0.4253 0.088 Uiso 1 1 calc R
C45 C 0.9044(3) 0.0129(3) 0.8833(3) 0.0893(10) Uani 1 1 d .
H45 H 0.9519 -0.0345 0.9210 0.107 Uiso 1 1 calc R
C22 C 1.1760(3) 0.2075(2) 0.4288(2) 0.0739(7) Uani 1 1 d .
H22 H 1.2509 0.1600 0.4266 0.089 Uiso 1 1 calc R
C14 C 0.5526(3) 0.2876(4) 0.4998(3) 0.1054(12) Uani 1 1 d .
H14 H 0.4768 0.3349 0.5194 0.127 Uiso 1 1 calc R
C44 C 0.9510(3) 0.0308(3) 0.7805(3) 0.0970(11) Uani 1 1 d .
H44 H 1.0307 -0.0031 0.7487 0.116 Uiso 1 1 calc R
C43 C 0.8793(3) 0.0991(3) 0.7247(2) 0.0880(9) Uani 1 1 d .
H43 H 0.9102 0.1102 0.6547 0.106 Uiso 1 1 calc R
C21 C 1.1180(3) 0.2715(3) 0.5123(2) 0.0792(8) Uani 1 1 d .
H21 H 1.1524 0.2661 0.5670 0.095 Uiso 1 1 calc R
C15 C 0.5819(4) 0.1960(4) 0.5620(2) 0.1165(15) Uani 1 1 d .
H15 H 0.5259 0.1799 0.6234 0.140 Uiso 1 1 calc R
C16 C 0.6931(5) 0.1284(3) 0.5338(2) 0.1066(13) Uani 1 1 d .
H16 H 0.7130 0.0656 0.5764 0.128 Uiso 1 1 calc R
H6 H 0.201(2) 0.344(2) 1.1520(18) 0.070(7) Uiso 1 1 d .
H5 H 0.769(2) 0.301(2) -0.0029(19) 0.071(7) Uiso 1 1 d .

loop_
_atom_site_aniso_label
_atom_site_aniso_U_11
_atom_site_aniso_U_22
_atom_site_aniso_U_33
_atom_site_aniso_U_23
_atom_site_aniso_U_13
_atom_site_aniso_U_12
N2 0.0326(8) 0.0456(9) 0.0394(9) -0.0060(7) -0.0105(7) -0.0089(6)
N4 0.0307(8) 0.0524(9) 0.0432(9) -0.0058(7) -0.0106(7) -0.0108(7)
C7 0.0323(10) 0.0408(10) 0.0386(10) -0.0068(8) -0.0097(8) -0.0069(7)
C5 0.0323(10) 0.0396(9) 0.0389(10) -0.0059(8) -0.0093(8) -0.0055(7)
C30 0.0318(10) 0.0489(10) 0.0398(10) -0.0016(8) -0.0112(8) -0.0118(8)
N3 0.0284(9) 0.0688(11) 0.0502(10) -0.0151(8) -0.0083(7) -0.0112(8)
N1 0.0367(10) 0.0698(11) 0.0468(10) -0.0034(8) -0.0168(8) -0.0214(8)
C33 0.0306(10) 0.0551(11) 0.0455(11) -0.0020(9) -0.0133(8) -0.0141(8)
C32 0.0385(10) 0.0448(10) 0.0404(10) 0.0008(8) -0.0136(8) -0.0108(8)
C8 0.0379(10) 0.0420(10) 0.0388(10) -0.0049(8) -0.0088(8) -0.0092(8)
C11 0.0347(10) 0.0479(10) 0.0416(10) -0.0060(8) -0.0105(8) -0.0121(8)
C4 0.0323(10) 0.0484(10) 0.0449(11) -0.0042(8) -0.0119(8) -0.0082(8)
C31 0.0356(10) 0.0471(10) 0.0388(10) -0.0027(8) -0.0116(8) -0.0089(8)
C6 0.0366(10) 0.0473(10) 0.0411(10) -0.0049(8) -0.0112(8) -0.0099(8)
C18 0.0466(12) 0.0472(10) 0.0386(10) -0.0020(8) -0.0106(8) -0.0135(9)
C10 0.0327(10) 0.0579(12) 0.0493(11) -0.0027(9) -0.0086(8) -0.0184(9)
C34 0.0298(10) 0.0526(11) 0.0408(10) -0.0029(8) -0.0107(8) -0.0094(8)
C29 0.0339(10) 0.0487(11) 0.0460(11) -0.0050(9) -0.0138(8) -0.0073(8)
C9 0.0404(11) 0.0476(11) 0.0418(11) -0.0032(8) -0.0065(8) -0.0156(8)
C3 0.0432(12) 0.0538(12) 0.0442(11) -0.0009(9) -0.0041(9) -0.0111(9)
C1 0.0535(13) 0.0637(13) 0.0459(12) -0.0049(10) -0.0225(10) -0.0146(10)
C24 0.0338(10) 0.0531(11) 0.0490(11) -0.0067(9) -0.0146(8) -0.0067(8)
C35 0.0423(11) 0.0486(11) 0.0378(10) 0.0007(8) -0.0100(8) -0.0183(8)
C41 0.0375(11) 0.0487(11) 0.0551(12) -0.0120(9) -0.0113(9) -0.0102(8)
C2 0.0616(14) 0.0612(13) 0.0376(11) -0.0002(9) -0.0138(10) -0.0119(11)
C12 0.0546(14) 0.0638(13) 0.0427(11) -0.0051(10) -0.0061(10) -0.0301(10)
C28 0.0377(11) 0.0567(12) 0.0658(14) -0.0134(10) -0.0168(10) -0.0085(9)
C36 0.0460(12) 0.0657(13) 0.0516(12) -0.0054(10) -0.0152(10) -0.0170(10)
C25 0.0419(12) 0.0663(13) 0.0552(13) -0.0147(11) -0.0101(10) -0.0024(10)
C27 0.0555(14) 0.0608(13) 0.0773(16) -0.0245(12) -0.0259(12) -0.0072(11)
C23 0.0551(13) 0.0634(13) 0.0486(12) -0.0110(10) -0.0176(10) 0.0001(10)
C40 0.0583(14) 0.0478(11) 0.0543(12) -0.0010(10) -0.0168(10) -0.0147(10)
C19 0.0552(13) 0.0592(13) 0.0476(12) -0.0116(10) -0.0152(10) -0.0038(10)
C46 0.0538(14) 0.0647(14) 0.0815(17) -0.0177(12) -0.0304(13) 0.0021(11)
C38 0.0788(18) 0.0761(16) 0.0567(14) -0.0131(12) -0.0133(13) -0.0414(14)
C20 0.0799(18) 0.0810(16) 0.0455(13) -0.0198(12) -0.0187(12) -0.0117(14)
C39 0.0782(17) 0.0522(13) 0.0623(14) -0.0103(11) -0.0091(13) -0.0237(12)
C37 0.0648(16) 0.0863(18) 0.0618(15) -0.0074(13) -0.0271(12) -0.0295(14)
C42 0.0566(14) 0.0673(14) 0.0566(14) -0.0118(11) 0.0007(11) -0.0130(11)
C26 0.0623(15) 0.0623(14) 0.0632(14) -0.0231(11) -0.0194(12) 0.0016(11)
C13 0.0513(15) 0.0971(19) 0.0610(15) -0.0162(13) 0.0057(11) -0.0261(13)
C17 0.104(2) 0.0704(16) 0.0521(14) 0.0030(12) -0.0176(14) -0.0369(15)
C45 0.0568(17) 0.0820(19) 0.136(3) -0.0407(19) -0.0387(19) 0.0133(14)
C22 0.0745(18) 0.0859(18) 0.0660(16) -0.0118(13) -0.0375(14) 0.0108(14)
C14 0.074(2) 0.158(3) 0.074(2) -0.035(2) 0.0208(17) -0.039(2)
C44 0.0451(16) 0.097(2) 0.145(3) -0.063(2) -0.0070(19) 0.0022(15)
C43 0.0690(19) 0.094(2) 0.086(2) -0.0350(17) 0.0201(16) -0.0215(16)
C21 0.092(2) 0.099(2) 0.0547(15) -0.0132(14) -0.0385(14) 0.0017(16)
C15 0.139(4) 0.164(4) 0.0523(18) -0.015(2) 0.017(2) -0.103(3)
C16 0.174(4) 0.105(2) 0.0484(17) 0.0068(16) -0.009(2) -0.080(3)

loop_
_atom_type_symbol
_atom_type_description
_atom_type_scat_dispersion_real
_atom_type_scat_dispersion_imag
_atom_type_scat_source
C C 0.0033 0.0016 'International Tables Vol C Tables 4.2.6.8 and 6.1.1.4'
H H 0.0000 0.0000 'International Tables Vol C Tables 4.2.6.8 and 6.1.1.4'
N N 0.0061 0.0033 'International Tables Vol C Tables 4.2.6.8 and 6.1.1.4'

loop_
_geom_angle_atom_site_label_1
_geom_angle_atom_site_label_2
_geom_angle_atom_site_label_3
_geom_angle
C7 N2 C8 117.29(15)
C30 N4 C31 117.53(15)
N2 C7 C11 122.70(16)
N2 C7 C5 130.96(16)
C11 C7 C5 106.33(16)
C4 C5 C6 118.89(17)
C4 C5 C7 135.03(17)
C6 C5 C7 105.92(16)
N4 C30 C34 122.63(17)
N4 C30 C29 130.13(16)
C34 C30 C29 107.07(16)
C34 N3 C24 108.12(16)
C34 N3 H6 126.1(15)
C24 N3 H6 125.5(15)
C11 N1 C6 108.38(16)
C11 N1 H5 121.5(16)
C6 N1 H5 129.9(16)
C34 C33 C32 118.61(17)
C34 C33 H33 120.7
C32 C33 H33 120.7
C33 C32 C31 118.09(17)
C33 C32 C35 116.94(17)
C31 C32 C35 124.96(17)
N2 C8 C9 122.76(17)
N2 C8 C18 115.10(16)
C9 C8 C18 122.14(17)
N1 C11 C10 130.25(18)
N1 C11 C7 109.69(16)
C10 C11 C7 120.03(17)
C3 C4 C5 119.50(18)
C3 C4 H4 120.3
C5 C4 H4 120.3
N4 C31 C32 123.04(17)
N4 C31 C41 112.81(16)
C32 C31 C41 124.05(17)
N1 C6 C1 128.38(18)
N1 C6 C5 109.64(16)
C1 C6 C5 121.97(18)
C23 C18 C19 118.58(19)
C23 C18 C8 120.21(17)
C19 C18 C8 121.21(18)
C11 C10 C9 117.55(17)
C11 C10 H10 121.2
C9 C10 H10 121.2
N3 C34 C33 130.87(17)
N3 C34 C30 109.45(16)
C33 C34 C30 119.68(17)
C28 C29 C24 119.55(18)
C28 C29 C30 135.21(18)
C24 C29 C30 105.23(16)
C10 C9 C8 119.55(17)
C10 C9 C12 116.99(17)
C8 C9 C12 123.46(18)
C4 C3 C2 120.00(19)
C4 C3 H3 120.0
C2 C3 H3 120.0
C2 C1 C6 117.30(19)
C2 C1 H1 121.3
C6 C1 H1 121.3
N3 C24 C25 128.59(19)
N3 C24 C29 110.04(17)
C25 C24 C29 121.34(19)
C36 C35 C40 117.84(19)
C36 C35 C32 118.93(18)
C40 C35 C32 123.19(18)
C46 C41 C42 118.6(2)
C46 C41 C31 118.54(19)
C42 C41 C31 122.79(19)
C1 C2 C3 122.17(19)
C1 C2 H2 118.9
C3 C2 H2 118.9
C17 C12 C13 118.1(2)
C17 C12 C9 122.6(2)
C13 C12 C9 119.1(2)
C27 C28 C29 118.3(2)
C27 C28 H28 120.9
C29 C28 H28 120.9
C37 C36 C35 121.0(2)
C37 C36 H36 119.5
C35 C36 H36 119.5
C26 C25 C24 117.6(2)
C26 C25 H25 121.2
C24 C25 H25 121.2
C28 C27 C26 121.6(2)
C28 C27 H27 119.2
C26 C27 H27 119.2
C22 C23 C18 120.5(2)
C22 C23 H23 119.8
C18 C23 H23 119.8
C39 C40 C35 120.9(2)
C39 C40 H40 119.6
C35 C40 H40 119.6
C20 C19 C18 120.2(2)
C20 C19 H19 119.9
C18 C19 H19 119.9
C45 C46 C41 120.8(3)
C45 C46 H46 119.6
C41 C46 H46 119.6
C37 C38 C39 119.3(2)
C37 C38 H38 120.4
C39 C38 H38 120.4
C21 C20 C19 120.7(2)
C21 C20 H20 119.6
C19 C20 H20 119.6
C40 C39 C38 120.4(2)
C40 C39 H39 119.8
C38 C39 H39 119.8
C38 C37 C36 120.6(2)
C38 C37 H37 119.7
C36 C37 H37 119.7
C43 C42 C41 120.3(3)
C43 C42 H42 119.8
C41 C42 H42 119.8
C25 C26 C27 121.4(2)
C25 C26 H26 119.3
C27 C26 H26 119.3
C14 C13 C12 120.3(3)
C14 C13 H13 119.8
C12 C13 H13 119.8
C16 C17 C12 120.3(3)
C16 C17 H17 119.9
C12 C17 H17 119.9
C44 C45 C46 120.2(3)
C44 C45 H45 119.9
C46 C45 H45 119.9
C21 C22 C23 120.5(2)
C21 C22 H22 119.7
C23 C22 H22 119.7
C15 C14 C13 120.5(4)
C15 C14 H14 119.7
C13 C14 H14 119.7
C45 C44 C43 119.6(3)
C45 C44 H44 120.2
C43 C44 H44 120.2
C44 C43 C42 120.4(3)
C44 C43 H43 119.8
C42 C43 H43 119.8
C20 C21 C22 119.4(2)
C20 C21 H21 120.3
C22 C21 H21 120.3
C16 C15 C14 119.5(3)
C16 C15 H15 120.3
C14 C15 H15 120.3
C15 C16 C17 121.2(4)
C15 C16 H16 119.4
C17 C16 H16 119.4

loop_
_geom_bond_atom_site_label_1
_geom_bond_atom_site_label_2
_geom_bond_distance
N2 C7 1.343(2)
N2 C8 1.350(2)
N4 C30 1.345(2)
N4 C31 1.348(2)
C7 C11 1.406(3)
C7 C5 1.447(3)
C5 C4 1.397(3)
C5 C6 1.408(3)
C30 C34 1.404(3)
C30 C29 1.449(3)
N3 C34 1.373(2)
N3 C24 1.384(3)
N3 H6 0.94(3)
N1 C11 1.370(2)
N1 C6 1.378(3)
N1 H5 0.88(3)
C33 C34 1.382(3)
C33 C32 1.394(3)
C33 H33 0.9300
C32 C31 1.421(3)
C32 C35 1.493(3)
C8 C9 1.408(3)
C8 C18 1.497(3)
C11 C10 1.382(3)
C4 C3 1.376(3)
C4 H4 0.9300
C31 C41 1.494(3)
C6 C1 1.392(3)
C18 C23 1.383(3)
C18 C19 1.388(3)
C10 C9 1.389(3)
C10 H10 0.9300
C29 C28 1.397(3)
C29 C24 1.409(3)
C9 C12 1.494(3)
C3 C2 1.405(3)
C3 H3 0.9300
C1 C2 1.369(3)
C1 H1 0.9300
C24 C25 1.399(3)
C35 C36 1.386(3)
C35 C40 1.396(3)
C41 C46 1.384(3)
C41 C42 1.386(3)
C2 H2 0.9300
C12 C17 1.380(3)
C12 C13 1.385(3)
C28 C27 1.378(3)
C28 H28 0.9300
C36 C37 1.385(3)
C36 H36 0.9300
C25 C26 1.373(3)
C25 H25 0.9300
C27 C26 1.390(3)
C27 H27 0.9300
C23 C22 1.381(3)
C23 H23 0.9300
C40 C39 1.378(3)
C40 H40 0.9300
C19 C20 1.387(3)
C19 H19 0.9300
C46 C45 1.379(4)
C46 H46 0.9300
C38 C37 1.369(4)
C38 C39 1.385(4)
C38 H38 0.9300
C20 C21 1.363(4)
C20 H20 0.9300
C39 H39 0.9300
C37 H37 0.9300
C42 C43 1.379(4)
C42 H42 0.9300
C26 H26 0.9300
C13 C14 1.385(4)
C13 H13 0.9300
C17 C16 1.376(4)
C17 H17 0.9300
C45 C44 1.370(5)
C45 H45 0.9300
C22 C21 1.378(4)
C22 H22 0.9300
C14 C15 1.357(6)
C14 H14 0.9300
C44 C43 1.377(5)
C44 H44 0.9300
C43 H43 0.9300
C21 H21 0.9300
C15 C16 1.354(5)
C15 H15 0.9300
C16 H16 0.9300
